data_4338460
loop_
_publ_author_name
'Rosario-Amorin, Daniel'
'Ouizem, Sabrina'
'Dickie, Diane A.'
'Paine, Robert T.'
'Cramer, Roger E.'
'Hay, Benjamin P.'
'Podair, Julien'
'Delmau, L&#x00E6;titia H'

_publ_section_title
;
 Synthesis and lanthanide coordination chemistry of phosphine oxide
 decorated dibenzothiophene and dibenzothiophene sulfone platforms.
;
_journal_issue 11
_journal_name_full 'Inorganic chemistry'
_journal_page_first 5698
_journal_page_last 5711
_journal_paper_doi 10.1021/ic500471w
_journal_volume 53
_journal_year 2014
_chemical_formula_sum 'C39 H29 Cl9 O4 P2 S'
_chemical_formula_weight 974.67
_chemical_name_common RD392
_space_group_crystal_system monoclinic
_space_group_IT_number 14
_space_group_name_Hall '-P 2yn'
_space_group_name_H-M_alt 'P 1 21/n 1'
_symmetry_space_group_name_Hall '-P 2yn'
_symmetry_space_group_name_H-M 'P 1 21/n 1'
_atom_sites_solution_hydrogens geom
_cell_angle_alpha 90
_cell_angle_beta 94.086(2)
_cell_angle_gamma 90
_cell_formula_units_Z 4
_cell_length_a 14.6937(5)
_cell_length_b 15.6122(5)
_cell_length_c 20.4382(6)
_cell_measurement_reflns_used 9864
_cell_measurement_temperature 173.(2)
_cell_measurement_theta_max 25.9459
_cell_measurement_theta_min 3.1526
_cell_volume 4676.6(3)
_computing_cell_refinement 'SAINT V8.34A (Bruker AXS Inc., 2013)'
_computing_data_reduction 'SAINT V8.34A (Bruker AXS Inc., 2013)'
_computing_structure_refinement 'SHELXL-2013 (Sheldrick, 2013)'
_computing_structure_solution 'direct methods'
_diffrn_ambient_temperature 173.(2)
_diffrn_detector_area_resol_mean 8.3333
_diffrn_measured_fraction_theta_full 0.990
_diffrn_measured_fraction_theta_max 0.990
_diffrn_radiation_monochromator graphite
_diffrn_radiation_type 'Mo K\a'
_diffrn_radiation_wavelength 0.71073
_diffrn_reflns_av_R_equivalents 0.0910
_diffrn_reflns_av_unetI/netI 0.0756
_diffrn_reflns_limit_h_max 18
_diffrn_reflns_limit_h_min -18
_diffrn_reflns_limit_k_max 19
_diffrn_reflns_limit_k_min -18
_diffrn_reflns_limit_l_max 25
_diffrn_reflns_limit_l_min -25
_diffrn_reflns_number 40502
_diffrn_reflns_theta_full 26.09
_diffrn_reflns_theta_max 26.09
_diffrn_reflns_theta_min 1.64
_diffrn_source 'fine-focus tube'
_exptl_absorpt_coefficient_mu 0.689
_exptl_absorpt_correction_T_max 0.90
_exptl_absorpt_correction_T_min 0.66
_exptl_absorpt_correction_type numerical
_exptl_absorpt_process_details 'SADABS V2012/1 (Bruker AXS Inc.)'
_exptl_crystal_colour colourless
_exptl_crystal_density_diffrn 1.384
_exptl_crystal_density_method 'not measured'
_exptl_crystal_description rod
_exptl_crystal_F_000 1976
_exptl_crystal_size_max 0.531
_exptl_crystal_size_mid 0.218
_exptl_crystal_size_min 0.160
_refine_diff_density_max 1.183
_refine_diff_density_min -1.217
_refine_ls_extinction_method none
_refine_ls_goodness_of_fit_ref 1.083
_refine_ls_hydrogen_treatment constr
_refine_ls_matrix_type full
_refine_ls_number_parameters 482
_refine_ls_number_reflns 9193
_refine_ls_number_restraints 0
_refine_ls_restrained_S_all 1.083
_refine_ls_R_factor_all 0.1297
_refine_ls_R_factor_gt 0.0807
_refine_ls_shift/su_max 0.000
_refine_ls_shift/su_mean 0.000
_refine_ls_structure_factor_coef Fsqd
_refine_ls_weighting_details 'w=1/[\s^2^(Fo^2^)+(0.1910P)^2^+7.8041P] where P=(Fo^2^+2Fc^2^)/3'
_refine_ls_weighting_scheme calc
_refine_ls_wR_factor_gt 0.2450
_refine_ls_wR_factor_ref 0.3070
_reflns_number_gt 6085
_reflns_number_total 9193
_reflns_threshold_expression 'I > 2\s(I)'
_cod_data_source_file ic500471w_si_001.cif
_cod_data_source_block rprd392_0m_Ligand_10.3CHCl3
_cod_depositor_comments 'Adding full bibliography for 4338458--4338465.cif.'
_cod_database_code 4338460

loop_
_space_group_symop_operation_xyz
'x, y, z'
'-x+1/2, y+1/2, -z+1/2'
'-x, -y, -z'
'x-1/2, -y-1/2, z-1/2'

loop_
_atom_site_type_symbol
_atom_site_label
_atom_site_fract_x
_atom_site_fract_y
_atom_site_fract_z
_atom_site_U_iso_or_equiv
_atom_site_adp_type
_atom_site_calc_flag
_atom_site_refinement_flags_adp
_atom_site_refinement_flags_occupancy
_atom_site_refinement_flags_posn
_atom_site_occupancy
_atom_site_disorder_assembly
_atom_site_disorder_group
S S1 0.31168(9) 0.05968(8) 0.22171(7) 0.0141(3) Uani d . . . 1.0 . .
P P1 0.13716(10) 0.07361(8) 0.32707(7) 0.0154(3) Uani d . . . 1.0 . .
P P2 0.50704(10) 0.12020(9) 0.13969(7) 0.0159(3) Uani d . . . 1.0 . .
O O1 0.1468(3) 0.1529(2) 0.28721(19) 0.0154(3) Uani d . . . 1.0 . .
O O2 0.5132(3) 0.1721(2) 0.20104(19) 0.0209(9) Uani d . . . 1.0 . .
O O3 0.2649(3) 0.1119(2) 0.1719(2) 0.0221(9) Uani d . . . 1.0 . .
O O4 0.3545(3) 0.1008(3) 0.2789(2) 0.0217(9) Uani d . . . 1.0 . .
C C1 0.4663(4) 0.0112(3) 0.1504(3) 0.0157(11) Uani d . . . 1.0 . .
C C2 0.5139(4) -0.0576(4) 0.1243(3) 0.0205(12) Uani d . . . 1.0 . .
H H2 0.5669 -0.0463 0.1017 0.025 Uiso calc U . R 1.0 . .
C C3 0.4852(4) -0.1420(4) 0.1309(3) 0.0238(13) Uani d . . . 1.0 . .
H H3 0.5193 -0.187 0.113 0.029 Uiso calc U . R 1.0 . .
C C4 0.4080(4) -0.1617(3) 0.1628(3) 0.0205(12) Uani d . . . 1.0 . .
H H4 0.3893 -0.2194 0.1675 0.025 Uiso calc U . R 1.0 . .
C C5 0.3584(4) -0.0945(3) 0.1880(3) 0.0159(11) Uani d . . . 1.0 . .
C C6 0.2747(4) -0.1039(3) 0.2217(3) 0.0208(7) Uani d . . . 1.0 . .
C C7 0.2279(4) -0.1804(4) 0.2338(3) 0.0208(7) Uani d . . . 1.0 . .
H H7 0.249 -0.2336 0.2181 0.025 Uiso calc U . R 1.0 . .
C C8 0.1517(4) -0.1771(3) 0.2686(3) 0.0208(7) Uani d . . . 1.0 . .
H H8 0.1185 -0.2282 0.275 0.025 Uiso calc U . R 1.0 . .
C C9 0.1217(4) -0.1004(4) 0.2946(3) 0.0218(13) Uani d . . . 1.0 . .
H H9 0.0695 -0.1004 0.3195 0.026 Uiso calc U . R 1.0 . .
C C10 0.1672(4) -0.0240(4) 0.2848(3) 0.0172(12) Uani d . . . 1.0 . .
C C11 0.2426(4) -0.0268(3) 0.2464(3) 0.0134(11) Uani d . . . 1.0 . .
C C12 0.3877(4) -0.0106(3) 0.1829(3) 0.0141(11) Uani d . . . 1.0 . .
C C13 0.2096(4) 0.0725(4) 0.4030(3) 0.0197(12) Uani d . . . 1.0 . .
C C14 0.2226(5) 0.1493(4) 0.4372(3) 0.0336(16) Uani d . . . 1.0 . .
H H14 0.1944 0.2005 0.4208 0.04 Uiso calc U . R 1.0 . .
C C15 0.2767(5) 0.1499(5) 0.4947(3) 0.0376(17) Uani d . . . 1.0 . .
H H15 0.2855 0.2022 0.518 0.045 Uiso calc U . R 1.0 . .
C C16 0.3178(5) 0.0784(5) 0.5190(3) 0.0336(16) Uani d . . . 1.0 . .
H H16 0.355 0.0811 0.5589 0.04 Uiso calc U . R 1.0 . .
C C17 0.3063(5) 0.0012(5) 0.4863(3) 0.0330(16) Uani d . . . 1.0 . .
H H17 0.3355 -0.049 0.5037 0.04 Uiso calc U . R 1.0 . .
C C18 0.2517(4) -0.0028(4) 0.4278(3) 0.0283(14) Uani d . . . 1.0 . .
H H18 0.243 -0.0555 0.405 0.034 Uiso calc U . R 1.0 . .
C C19 0.0218(4) 0.0602(4) 0.3502(3) 0.0193(12) Uani d . . . 1.0 . .
C C20 0.0004(4) 0.0096(4) 0.4042(3) 0.0203(12) Uani d . . . 1.0 . .
H H20 0.0475 -0.018 0.4306 0.024 Uiso calc U . R 1.0 . .
C C21 -0.0904(4) 0.0004(4) 0.4185(3) 0.0267(14) Uani d . . . 1.0 . .
H H21 -0.1055 -0.0358 0.4535 0.032 Uiso calc U . R 1.0 . .
C C22 -0.1585(4) 0.0436(4) 0.3820(3) 0.0286(14) Uani d . . . 1.0 . .
H H22 -0.2202 0.038 0.3925 0.034 Uiso calc U . R 1.0 . .
C C23 -0.1371(4) 0.0951(4) 0.3301(4) 0.0301(15) Uani d . . . 1.0 . .
H H23 -0.1843 0.1246 0.3051 0.036 Uiso calc U . R 1.0 . .
C C24 -0.0469(4) 0.1039(4) 0.3143(3) 0.0242(13) Uani d . . . 1.0 . .
H H24 -0.0325 0.1399 0.279 0.029 Uiso calc U . R 1.0 . .
C C25 0.6173(4) 0.1077(3) 0.1063(3) 0.0181(12) Uani d . . . 1.0 . .
C C26 0.6929(4) 0.0893(5) 0.1497(3) 0.0312(15) Uani d . . . 1.0 . .
H H26 0.6857 0.0841 0.1953 0.037 Uiso calc U . R 1.0 . .
C C27 0.7787(5) 0.0785(5) 0.1260(4) 0.0400(18) Uani d . . . 1.0 . .
H H27 0.8298 0.0648 0.1552 0.048 Uiso calc U . R 1.0 . .
C C28 0.7889(5) 0.0879(5) 0.0605(4) 0.0386(17) Uani d . . . 1.0 . .
H H28 0.8477 0.0813 0.0445 0.046 Uiso calc U . R 1.0 . .
C C29 0.7159(5) 0.1066(5) 0.0171(4) 0.0340(16) Uani d . . . 1.0 . .
H H29 0.7245 0.1128 -0.0283 0.041 Uiso calc U . R 1.0 . .
C C30 0.6299(4) 0.1165(4) 0.0393(3) 0.0268(14) Uani d . . . 1.0 . .
H H30 0.5794 0.1292 0.0093 0.032 Uiso calc U . R 1.0 . .
C C31 0.4336(4) 0.1661(4) 0.0743(3) 0.0200(12) Uani d . . . 1.0 . .
C C32 0.4443(5) 0.2530(4) 0.0617(3) 0.0338(16) Uani d . . . 1.0 . .
H H32 0.4868 0.2861 0.0881 0.041 Uiso calc U . R 1.0 . .
C C33 0.3920(6) 0.2911(5) 0.0096(4) 0.0407(18) Uani d . . . 1.0 . .
H H33 0.3981 0.3505 0.0011 0.049 Uiso calc U . R 1.0 . .
C C34 0.3321(5) 0.2426(5) -0.0291(3) 0.0386(18) Uani d . . . 1.0 . .
H H34 0.2975 0.2686 -0.0648 0.046 Uiso calc U . R 1.0 . .
C C35 0.3214(5) 0.1566(5) -0.0169(3) 0.0329(16) Uani d . . . 1.0 . .
H H35 0.2789 0.124 -0.0437 0.04 Uiso calc U . R 1.0 . .
C C36 0.3719(4) 0.1175(4) 0.0339(3) 0.0251(13) Uani d . . . 1.0 . .
H H36 0.3651 0.0579 0.0416 0.03 Uiso calc U . R 1.0 . .
C C37 0.5454(4) 0.1001(5) 0.3422(3) 0.0336(16) Uani d . . . 1.0 . .
H H37 0.5004 0.1237 0.3079 0.04 Uiso calc U . R 1.0 . .
C C38 0.1884(6) 0.1892(5) 0.7306(4) 0.046(2) Uani d . . . 1.0 . .
H H38 0.1579 0.2455 0.7374 0.055 Uiso calc U . R 1.0 . .
C C39 0.0310(9) 0.8762(9) 0.1078(6) 0.090(4) Uani d . . . 1.0 . .
H H39 0.0191 0.8668 0.1549 0.108 Uiso calc U . R 1.0 A 1
Cl Cl1 0.62784(13) 0.17949(14) 0.36389(10) 0.0468(5) Uani d . . . 1.0 . .
Cl Cl2 0.60004(14) 0.00975(13) 0.30947(9) 0.0456(5) Uani d . . . 1.0 . .
Cl Cl3 0.48756(13) 0.07019(16) 0.41061(10) 0.0527(6) Uani d . . . 1.0 . .
Cl Cl4 0.11518(19) 0.10708(17) 0.75153(13) 0.0691(7) Uani d . . . 1.0 . .
Cl Cl5 0.2122(2) 0.18099(16) 0.64821(13) 0.0705(8) Uani d . . . 1.0 . .
Cl Cl6 0.2888(2) 0.1844(2) 0.78187(18) 0.0945(11) Uani d . . . 1.0 . .
Cl Cl7 0.0921(2) 0.79309(19) 0.07982(16) 0.0780(8) Uani d . . . 1.0 . .
Cl Cl8 0.1121(8) 0.9740(4) 0.1000(5) 0.093(3) Uani d . P . 0.717(19) B 1
Cl Cl8A 0.0713(18) 0.9675(13) 0.1215(11) 0.093(3) Uani d . P . 0.283(19) B 2
Cl Cl9 -0.0697(3) 0.8931(4) 0.0621(3) 0.1437(19) Uani d . . . 1.0 . .

loop_
_atom_site_aniso_label
_atom_site_aniso_U_11
_atom_site_aniso_U_22
_atom_site_aniso_U_33
_atom_site_aniso_U_12
_atom_site_aniso_U_13
_atom_site_aniso_U_23
S1 0.0136(6) 0.0032(6) 0.0261(7) -0.0001(5) 0.0052(5) 0.0006(5)
P1 0.0171(7) 0.0036(6) 0.0261(7) 0.0008(5) 0.0065(5) 0.0020(5)
P2 0.0207(7) 0.0059(6) 0.0214(7) -0.0008(5) 0.0043(6) 0.0010(5)
O1 0.0171(7) 0.0036(6) 0.0261(7) 0.0008(5) 0.0065(5) 0.0020(5)
O2 0.031(2) 0.0108(19) 0.021(2) -0.0031(17) 0.0063(17) -0.0036(16)
O3 0.027(2) 0.0081(19) 0.032(2) 0.0054(16) 0.0078(18) 0.0076(17)
O4 0.017(2) 0.017(2) 0.032(2) -0.0027(16) 0.0039(17) -0.0103(18)
C1 0.020(3) 0.009(3) 0.019(3) 0.003(2) 0.004(2) 0.000(2)
C2 0.025(3) 0.012(3) 0.026(3) 0.002(2) 0.009(2) 0.000(2)
C3 0.031(3) 0.007(3) 0.035(3) 0.004(2) 0.012(3) -0.003(2)
C4 0.031(3) 0.004(2) 0.027(3) -0.003(2) 0.006(3) -0.001(2)
C5 0.019(3) 0.007(2) 0.021(3) 0.000(2) 0.004(2) -0.002(2)
C6 0.0219(17) 0.0043(15) 0.037(2) -0.0042(13) 0.0057(15) -0.0015(14)
C7 0.0219(17) 0.0043(15) 0.037(2) -0.0042(13) 0.0057(15) -0.0015(14)
C8 0.0219(17) 0.0043(15) 0.037(2) -0.0042(13) 0.0057(15) -0.0015(14)
C9 0.020(3) 0.011(3) 0.035(3) -0.006(2) 0.010(3) 0.000(2)
C10 0.013(3) 0.010(3) 0.029(3) 0.001(2) 0.003(2) 0.005(2)
C11 0.015(3) 0.006(2) 0.021(3) 0.000(2) 0.004(2) -0.001(2)
C12 0.015(3) 0.007(2) 0.021(3) 0.001(2) 0.004(2) 0.001(2)
C13 0.018(3) 0.011(3) 0.030(3) 0.001(2) 0.006(2) 0.000(2)
C14 0.048(4) 0.016(3) 0.037(4) 0.001(3) 0.002(3) -0.002(3)
C15 0.051(5) 0.033(4) 0.029(4) -0.011(3) 0.005(3) -0.005(3)
C16 0.028(3) 0.048(4) 0.024(3) -0.011(3) -0.002(3) 0.008(3)
C17 0.026(3) 0.039(4) 0.034(4) 0.007(3) 0.002(3) 0.011(3)
C18 0.022(3) 0.026(3) 0.037(4) 0.003(3) 0.006(3) 0.001(3)
C19 0.017(3) 0.012(3) 0.029(3) 0.003(2) 0.008(2) 0.001(2)
C20 0.018(3) 0.015(3) 0.028(3) 0.000(2) 0.005(2) 0.001(2)
C21 0.032(3) 0.022(3) 0.028(3) -0.006(3) 0.012(3) -0.005(3)
C22 0.021(3) 0.028(3) 0.038(4) -0.003(3) 0.009(3) -0.007(3)
C23 0.020(3) 0.027(3) 0.043(4) 0.006(3) 0.005(3) -0.003(3)
C24 0.019(3) 0.021(3) 0.033(3) 0.003(2) 0.008(3) 0.000(3)
C25 0.016(3) 0.007(2) 0.033(3) -0.003(2) 0.007(2) -0.002(2)
C26 0.025(3) 0.037(4) 0.032(3) 0.002(3) 0.003(3) 0.007(3)
C27 0.025(4) 0.039(4) 0.057(5) 0.001(3) 0.006(3) 0.010(4)
C28 0.023(3) 0.034(4) 0.061(5) -0.001(3) 0.013(3) 0.006(4)
C29 0.033(4) 0.033(4) 0.038(4) 0.000(3) 0.015(3) -0.001(3)
C30 0.026(3) 0.021(3) 0.034(3) -0.002(3) 0.006(3) -0.001(3)
C31 0.020(3) 0.016(3) 0.024(3) 0.002(2) 0.007(2) 0.001(2)
C32 0.052(4) 0.017(3) 0.032(4) 0.005(3) -0.002(3) -0.004(3)
C33 0.062(5) 0.022(4) 0.037(4) 0.011(3) -0.006(4) 0.005(3)
C34 0.044(4) 0.044(4) 0.027(3) 0.019(4) 0.003(3) 0.010(3)
C35 0.027(3) 0.048(4) 0.024(3) -0.002(3) 0.003(3) 0.000(3)
C36 0.025(3) 0.024(3) 0.027(3) 0.004(3) 0.006(3) 0.004(3)
C37 0.019(3) 0.050(4) 0.031(4) -0.005(3) -0.001(3) 0.013(3)
C38 0.064(6) 0.027(4) 0.048(4) -0.003(4) 0.008(4) -0.013(3)
C39 0.108(10) 0.100(10) 0.064(7) 0.047(8) 0.007(7) 0.000(7)
Cl1 0.0325(10) 0.0516(12) 0.0552(12) -0.0086(9) -0.0037(8) 0.0023(10)
Cl2 0.0505(11) 0.0459(11) 0.0401(10) -0.0013(9) 0.0018(9) 0.0071(9)
Cl3 0.0358(10) 0.0776(16) 0.0462(11) -0.0006(10) 0.0127(8) 0.0231(11)
Cl4 0.0780(17) 0.0579(15) 0.0740(16) -0.0123(13) 0.0228(13) -0.0102(13)
Cl5 0.106(2) 0.0432(13) 0.0657(15) 0.0065(13) 0.0300(14) -0.0050(11)
Cl6 0.0634(17) 0.091(2) 0.123(3) 0.0131(15) -0.0375(17) -0.050(2)
Cl7 0.0700(17) 0.0635(16) 0.103(2) 0.0085(14) 0.0248(15) -0.0078(15)
Cl8 0.115(6) 0.066(2) 0.094(5) 0.021(4) -0.026(4) -0.024(3)
Cl8A 0.115(6) 0.066(2) 0.094(5) 0.021(4) -0.026(4) -0.024(3)
Cl9 0.084(3) 0.160(4) 0.184(4) 0.041(3) -0.008(3) 0.054(4)

loop_
_atom_type_symbol
_atom_type_description
_atom_type_scat_dispersion_real
_atom_type_scat_dispersion_imag
_atom_type_scat_source
C C 0.0033 0.0016 'International Tables Vol C Tables 4.2.6.8 and 6.1.1.4'
H H 0.0000 0.0000 'International Tables Vol C Tables 4.2.6.8 and 6.1.1.4'
O O 0.0106 0.0060 'International Tables Vol C Tables 4.2.6.8 and 6.1.1.4'
P P 0.1023 0.0942 'International Tables Vol C Tables 4.2.6.8 and 6.1.1.4'
S S 0.1246 0.1234 'International Tables Vol C Tables 4.2.6.8 and 6.1.1.4'
Cl Cl 0.1484 0.1585 'International Tables Vol C Tables 4.2.6.8 and 6.1.1.4'

loop_
_geom_angle_atom_site_label_1
_geom_angle_atom_site_label_2
_geom_angle_atom_site_label_3
_geom_angle
O4 S1 O3 118.8(2)
O4 S1 C11 109.4(3)
O3 S1 C11 112.1(3)
O4 S1 C12 112.5(2)
O3 S1 C12 108.4(2)
C11 S1 C12 92.7(2)
O1 P1 C19 111.5(2)
O1 P1 C13 113.7(2)
C19 P1 C13 106.2(3)
O1 P1 C10 113.5(2)
C19 P1 C10 106.9(3)
C13 P1 C10 104.5(3)
O2 P2 C31 113.9(3)
O2 P2 C25 111.8(3)
C31 P2 C25 105.6(3)
O2 P2 C1 114.0(2)
C31 P2 C1 106.0(3)
C25 P2 C1 104.8(2)
C2 C1 C12 116.0(5)
C2 C1 P2 119.4(4)
C12 C1 P2 124.6(4)
C3 C2 C1 121.6(5)
C4 C3 C2 121.3(5)
C3 C4 C5 118.4(5)
C12 C5 C4 120.6(5)
C12 C5 C6 114.1(5)
C4 C5 C6 125.4(5)
C11 C6 C7 119.0(5)
C11 C6 C5 113.7(5)
C7 C6 C5 127.3(5)
C8 C7 C6 119.1(5)
C7 C8 C9 121.6(5)
C10 C9 C8 120.9(5)
C9 C10 C11 117.5(5)
C9 C10 P1 120.9(4)
C11 C10 P1 121.3(4)
C6 C11 C10 122.0(5)
C6 C11 S1 109.6(4)
C10 C11 S1 128.5(4)
C5 C12 C1 122.1(5)
C5 C12 S1 109.8(4)
C1 C12 S1 128.1(4)
C14 C13 C18 119.8(6)
C14 C13 P1 118.0(5)
C18 C13 P1 122.1(5)
C15 C14 C13 119.1(7)
C16 C15 C14 121.8(7)
C15 C16 C17 120.6(6)
C16 C17 C18 119.8(6)
C17 C18 C13 119.0(6)
C24 C19 C20 119.8(5)
C24 C19 P1 117.8(4)
C20 C19 P1 122.4(4)
C21 C20 C19 119.5(6)
C22 C21 C20 120.2(6)
C21 C22 C23 120.2(6)
C22 C23 C24 120.4(6)
C19 C24 C23 119.8(6)
C26 C25 C30 119.0(5)
C26 C25 P2 118.3(5)
C30 C25 P2 122.7(5)
C27 C26 C25 120.1(6)
C28 C27 C26 119.6(7)
C27 C28 C29 121.3(7)
C28 C29 C30 120.2(7)
C29 C30 C25 119.8(6)
C32 C31 C36 119.6(6)
C32 C31 P2 117.0(5)
C36 C31 P2 123.2(5)
C31 C32 C33 119.5(7)
C34 C33 C32 120.0(7)
C33 C34 C35 120.7(7)
C36 C35 C34 120.5(7)
C35 C36 C31 119.7(6)
Cl3 C37 Cl1 110.5(4)
Cl3 C37 Cl2 110.3(4)
Cl1 C37 Cl2 109.4(4)
Cl4 C38 Cl5 110.5(4)
Cl4 C38 Cl6 109.2(5)
Cl5 C38 Cl6 110.9(5)
Cl8A C39 Cl7 123.6(13)
Cl8A C39 Cl9 105.1(10)
Cl7 C39 Cl9 112.9(8)
Cl7 C39 Cl8 103.2(8)
Cl9 C39 Cl8 110.1(7)

loop_
_geom_bond_atom_site_label_1
_geom_bond_atom_site_label_2
_geom_bond_distance
S1 O4 1.439(4)
S1 O3 1.439(4)
S1 C11 1.785(5)
S1 C12 1.790(5)
P1 O1 1.495(4)
P1 C19 1.805(6)
P1 C13 1.818(6)
P1 C10 1.821(6)
P2 O2 1.491(4)
P2 C31 1.805(6)
P2 C25 1.813(6)
P2 C1 1.822(6)
C1 C2 1.408(8)
C1 C12 1.415(8)
C2 C3 1.393(8)
C3 C4 1.382(8)
C4 C5 1.397(8)
C5 C12 1.386(7)
C5 C6 1.459(8)
C6 C11 1.400(8)
C6 C7 1.409(8)
C7 C8 1.369(8)
C8 C9 1.395(8)
C9 C10 1.389(8)
C10 C11 1.402(8)
C13 C14 1.394(9)
C13 C18 1.405(9)
C14 C15 1.371(10)
C15 C16 1.347(11)
C16 C17 1.383(11)
C17 C18 1.393(10)
C19 C24 1.385(8)
C19 C20 1.411(8)
C20 C21 1.394(9)
C21 C22 1.381(10)
C22 C23 1.386(10)
C23 C24 1.394(9)
C25 C26 1.401(9)
C25 C30 1.401(9)
C26 C27 1.392(10)
C27 C28 1.366(11)
C28 C29 1.374(10)
C29 C30 1.381(9)
C31 C32 1.392(9)
C31 C36 1.404(9)
C32 C33 1.400(10)
C33 C34 1.368(11)
C34 C35 1.377(11)
C35 C36 1.375(9)
C37 Cl3 1.750(7)
C37 Cl1 1.768(7)
C37 Cl2 1.777(8)
C38 Cl4 1.747(9)
C38 Cl5 1.748(8)
C38 Cl6 1.749(9)
C39 Cl8A 1.56(3)
C39 Cl7 1.701(12)
C39 Cl9 1.714(13)
C39 Cl8 1.950(19)

loop_
_geom_torsion_atom_site_label_1
_geom_torsion_atom_site_label_2
_geom_torsion_atom_site_label_3
_geom_torsion_atom_site_label_4
_geom_torsion
O2 P2 C1 C2 -131.9(5)
C31 P2 C1 C2 102.0(5)
C25 P2 C1 C2 -9.3(5)
O2 P2 C1 C12 49.1(6)
C31 P2 C1 C12 -76.9(5)
C25 P2 C1 C12 171.7(5)
C12 C1 C2 C3 -0.5(9)
P2 C1 C2 C3 -179.6(5)
C1 C2 C3 C4 0.6(10)
C2 C3 C4 C5 0.7(10)
C3 C4 C5 C12 -2.1(9)
C3 C4 C5 C6 178.7(6)
C12 C5 C6 C11 -3.9(8)
C4 C5 C6 C11 175.4(6)
C12 C5 C6 C7 179.3(6)
C4 C5 C6 C7 -1.4(10)
C11 C6 C7 C8 1.0(9)
C5 C6 C7 C8 177.6(6)
C6 C7 C8 C9 -2.9(10)
C7 C8 C9 C10 1.6(10)
C8 C9 C10 C11 1.6(9)
C8 C9 C10 P1 -172.3(5)
O1 P1 C10 C9 -145.8(5)
C19 P1 C10 C9 -22.5(6)
C13 P1 C10 C9 89.8(5)
O1 P1 C10 C11 40.6(5)
C19 P1 C10 C11 163.9(5)
C13 P1 C10 C11 -83.7(5)
C7 C6 C11 C10 2.3(9)
C5 C6 C11 C10 -174.8(5)
C7 C6 C11 S1 -178.1(5)
C5 C6 C11 S1 4.8(7)
C9 C10 C11 C6 -3.5(9)
P1 C10 C11 C6 170.3(5)
C9 C10 C11 S1 176.9(5)
P1 C10 C11 S1 -9.3(7)
O4 S1 C11 C6 -118.6(4)
O3 S1 C11 C6 107.4(4)
C12 S1 C11 C6 -3.6(5)
O4 S1 C11 C10 61.0(6)
O3 S1 C11 C10 -72.9(6)
C12 S1 C11 C10 176.0(5)
C4 C5 C12 C1 2.2(9)
C6 C5 C12 C1 -178.5(5)
C4 C5 C12 S1 -178.4(5)
C6 C5 C12 S1 0.9(6)
C2 C1 C12 C5 -0.9(8)
P2 C1 C12 C5 178.1(4)
C2 C1 C12 S1 179.8(4)
P2 C1 C12 S1 -1.2(8)
O4 S1 C12 C5 113.8(4)
O3 S1 C12 C5 -112.8(4)
C11 S1 C12 C5 1.5(4)
O4 S1 C12 C1 -66.8(6)
O3 S1 C12 C1 66.5(6)
C11 S1 C12 C1 -179.1(5)
O1 P1 C13 C14 37.2(6)
C19 P1 C13 C14 -85.7(5)
C10 P1 C13 C14 161.5(5)
O1 P1 C13 C18 -143.0(5)
C19 P1 C13 C18 94.1(5)
C10 P1 C13 C18 -18.7(6)
C18 C13 C14 C15 0.0(10)
P1 C13 C14 C15 179.8(5)
C13 C14 C15 C16 0.2(11)
C14 C15 C16 C17 -0.2(11)
C15 C16 C17 C18 -0.1(10)
C16 C17 C18 C13 0.3(10)
C14 C13 C18 C17 -0.3(9)
P1 C13 C18 C17 180.0(5)
O1 P1 C19 C24 19.7(6)
C13 P1 C19 C24 144.0(5)
C10 P1 C19 C24 -104.9(5)
O1 P1 C19 C20 -158.1(5)
C13 P1 C19 C20 -33.9(6)
C10 P1 C19 C20 77.3(5)
C24 C19 C20 C21 3.6(9)
P1 C19 C20 C21 -178.6(5)
C19 C20 C21 C22 -3.0(9)
C20 C21 C22 C23 1.3(10)
C21 C22 C23 C24 -0.2(10)
C20 C19 C24 C23 -2.5(9)
P1 C19 C24 C23 179.6(5)
C22 C23 C24 C19 0.8(10)
O2 P2 C25 C26 43.3(5)
C31 P2 C25 C26 167.6(5)
C1 P2 C25 C26 -80.8(5)
O2 P2 C25 C30 -136.1(5)
C31 P2 C25 C30 -11.8(6)
C1 P2 C25 C30 99.8(5)
C30 C25 C26 C27 -1.1(10)
P2 C25 C26 C27 179.5(6)
C25 C26 C27 C28 1.4(11)
C26 C27 C28 C29 -0.9(12)
C27 C28 C29 C30 0.0(11)
C28 C29 C30 C25 0.3(10)
C26 C25 C30 C29 0.2(9)
P2 C25 C30 C29 179.7(5)
O2 P2 C31 C32 46.8(6)
C25 P2 C31 C32 -76.3(5)
C1 P2 C31 C32 172.9(5)
O2 P2 C31 C36 -137.6(5)
C25 P2 C31 C36 99.3(5)
C1 P2 C31 C36 -11.5(6)
C36 C31 C32 C33 1.3(10)
P2 C31 C32 C33 177.1(6)
C31 C32 C33 C34 -1.1(11)
C32 C33 C34 C35 1.0(12)
C33 C34 C35 C36 -1.0(11)
C34 C35 C36 C31 1.2(10)
C32 C31 C36 C35 -1.4(9)
P2 C31 C36 C35 -176.9(5)
